data_1571643
loop_
_publ_author_name
'Gisbert, Yohan'
'Sim&#xf3;n Marqu&#xe9;s, Pablo'
'Baccini, Caterina'
'Abid, Seifallah'
'Saffon-Merceron, Nathalie'
'Rapenne, Gw&#xe9;na&#xeb;l'
'Kammerer, Claire'

_publ_section_title
;
 Copper-catalysed perarylation of cyclopentadiene: synthesis of
 hexaarylcyclopentadienes.
;
_journal_issue 24
_journal_name_full 'Chemical science'
_journal_page_first 9127
_journal_page_last 9137
_journal_paper_doi 10.1039/d4sc02458c
_journal_volume 15
_journal_year 2024
_chemical_formula_sum 'C47 H42'
_chemical_formula_weight 606.80
_space_group_crystal_system triclinic
_space_group_IT_number 2
_space_group_name_Hall '-P 1'
_space_group_name_H-M_alt 'P -1'
_atom_sites_solution_hydrogens geom
_atom_sites_solution_primary 'dual space'
_audit_creation_method SHELXL-2018/3
_audit_update_record
;
2024-05-13 deposited with the CCDC.	2024-05-15 downloaded from the CCDC.
;
_cell_angle_alpha 100.057(2)
_cell_angle_beta 93.842(2)
_cell_angle_gamma 115.215(2)
_cell_formula_units_Z 4
_cell_length_a 13.3948(6)
_cell_length_b 14.7194(6)
_cell_length_c 20.6475(9)
_cell_measurement_reflns_used 9929
_cell_measurement_temperature 193(2)
_cell_measurement_theta_max 72.60
_cell_measurement_theta_min 3.41
_cell_volume 3580.5(3)
_computing_cell_refinement 'Bruker SAINT V8.37A'
_computing_data_collection 'Bruker APEX3 V2016.9-0'
_computing_data_reduction 'Bruker SAINT V8.37A'
_computing_molecular_graphics 'Bruker SHELXTL'
_computing_publication_material 'Bruker SHELXTL'
_computing_structure_refinement 'SHELXL-2018/3 (Sheldrick, 2018)'
_computing_structure_solution 'SHELXT (Sheldrick 2015)'
_diffrn_ambient_temperature 193(2)
_diffrn_detector_area_resol_mean 10.4167
_diffrn_measured_fraction_theta_full 0.998
_diffrn_measured_fraction_theta_max 0.992
_diffrn_measurement_device_type 'Bruker D8-Venture CMOs detector'
_diffrn_measurement_method 'phi and omega scans'
_diffrn_radiation_type CuK\a
_diffrn_radiation_wavelength 1.54178
_diffrn_reflns_av_R_equivalents 0.0512
_diffrn_reflns_av_unetI/netI 0.0378
_diffrn_reflns_Laue_measured_fraction_full 0.998
_diffrn_reflns_Laue_measured_fraction_max 0.992
_diffrn_reflns_limit_h_max 16
_diffrn_reflns_limit_h_min -16
_diffrn_reflns_limit_k_max 17
_diffrn_reflns_limit_k_min -18
_diffrn_reflns_limit_l_max 25
_diffrn_reflns_limit_l_min -25
_diffrn_reflns_number 71428
_diffrn_reflns_point_group_measured_fraction_full 0.998
_diffrn_reflns_point_group_measured_fraction_max 0.992
_diffrn_reflns_theta_full 67.679
_diffrn_reflns_theta_max 72.847
_diffrn_reflns_theta_min 3.406
_diffrn_source 'Incoatec microfocus sealed tube'
_exptl_absorpt_coefficient_mu 0.475
_exptl_absorpt_correction_T_max 0.7398
_exptl_absorpt_correction_T_min 0.6970
_exptl_absorpt_correction_type multi-scan
_exptl_absorpt_process_details 'SADABS (Bruker-AXS)'
_exptl_crystal_colour colourless
_exptl_crystal_density_diffrn 1.126
_exptl_crystal_description prism
_exptl_crystal_F_000 1296
_exptl_crystal_size_max 0.240
_exptl_crystal_size_mid 0.240
_exptl_crystal_size_min 0.200
_refine_diff_density_max 0.270
_refine_diff_density_min -0.346
_refine_diff_density_rms 0.052
_refine_ls_extinction_method none
_refine_ls_goodness_of_fit_ref 1.026
_refine_ls_hydrogen_treatment constr
_refine_ls_matrix_type full
_refine_ls_number_parameters 859
_refine_ls_number_reflns 14176
_refine_ls_number_restraints 0
_refine_ls_restrained_S_all 1.026
_refine_ls_R_factor_all 0.0819
_refine_ls_R_factor_gt 0.0586
_refine_ls_shift/su_max 0.003
_refine_ls_shift/su_mean 0.000
_refine_ls_structure_factor_coef Fsqd
_refine_ls_weighting_details 'w=1/[\s^2^(Fo^2^)+(0.0924P)^2^+0.7248P] where P=(Fo^2^+2Fc^2^)/3'
_refine_ls_weighting_scheme calc
_refine_ls_wR_factor_gt 0.1470
_refine_ls_wR_factor_ref 0.1636
_reflns_Friedel_coverage 0.000
_reflns_number_gt 10406
_reflns_number_total 14176
_reflns_threshold_expression 'I > 2\s(I)'
_cod_data_source_file d4sc02458c2.cif
_cod_data_source_block 1c
_cod_depositor_comments 'Adding full bibliography for 1571637--1571645.cif.'
_cod_database_code 1571643
_shelx_shelxl_version_number 2018/3
_shelx_space_group_comment
; 
The symmetry employed for this shelxl refinement is uniquely defined 
by the following loop, which should always be used as a source of 
symmetry information in preference to the above space-group names. 
They are only intended as comments. 
;
_shelx_estimated_absorpt_t_min 0.895
_shelx_estimated_absorpt_t_max 0.911
_exptl_absorpt_special_details
;
SADABS-2016/2 - Krause, L., Herbst-Irmer, R., Sheldrick G.M.
& Stalke D., J. Appl. Cryst. 48 (2015) 3-10
;

loop_
_space_group_symop_operation_xyz
'x, y, z'
'-x, -y, -z'

loop_
_atom_site_label
_atom_site_type_symbol
_atom_site_fract_x
_atom_site_fract_y
_atom_site_fract_z
_atom_site_U_iso_or_equiv
_atom_site_adp_type
_atom_site_occupancy
_atom_site_site_symmetry_order
_atom_site_calc_flag
_atom_site_refinement_flags_posn
_atom_site_refinement_flags_adp
_atom_site_refinement_flags_occupancy
_atom_site_disorder_assembly
_atom_site_disorder_group
C1 C 0.83922(14) 0.70679(13) 0.51367(9) 0.0303(4) Uani 1 1 d . . . . .
C2 C 0.74129(14) 0.67820(14) 0.45722(9) 0.0308(4) Uani 1 1 d . . . . .
C3 C 0.68561(15) 0.57454(14) 0.43761(9) 0.0312(4) Uani 1 1 d . . . . .
C4 C 0.73128(14) 0.52660(14) 0.48101(9) 0.0313(4) Uani 1 1 d . . . . .
C5 C 0.81756(15) 0.60092(14) 0.52649(9) 0.0312(4) Uani 1 1 d . . . . .
C6 C 0.83818(15) 0.77556(14) 0.57876(9) 0.0319(4) Uani 1 1 d . . . . .
C7 C 0.73720(16) 0.75307(15) 0.60196(10) 0.0368(4) Uani 1 1 d . . . . .
H7 H 0.670899 0.697281 0.576671 0.044 Uiso 1 1 calc R U . . .
C8 C 0.73090(18) 0.80990(16) 0.66092(10) 0.0426(5) Uani 1 1 d . . . . .
H8 H 0.660397 0.793093 0.675129 0.051 Uiso 1 1 calc R U . . .
C9 C 0.82621(19) 0.89138(16) 0.69982(10) 0.0439(5) Uani 1 1 d . . . . .
C10 C 0.92653(19) 0.91215(17) 0.67747(11) 0.0507(5) Uani 1 1 d . . . . .
H10 H 0.993015 0.966994 0.703283 0.061 Uiso 1 1 calc R U . . .
C11 C 0.93323(17) 0.85519(16) 0.61826(10) 0.0436(5) Uani 1 1 d . . . . .
H11 H 1.004031 0.871082 0.604654 0.052 Uiso 1 1 calc R U . . .
C12 C 0.8190(3) 0.9536(2) 0.76418(12) 0.0654(7) Uani 1 1 d . . . . .
H12A H 0.894446 0.998651 0.788662 0.098 Uiso 1 1 calc R U . . .
H12B H 0.775858 0.906845 0.791324 0.098 Uiso 1 1 calc R U . . .
H12C H 0.781991 0.995540 0.754302 0.098 Uiso 1 1 calc R U . . .
C13 C 0.94438(14) 0.75490(14) 0.48143(9) 0.0309(4) Uani 1 1 d . . . . .
C14 C 0.99566(16) 0.69684(15) 0.45241(9) 0.0357(4) Uani 1 1 d . . . . .
H14 H 0.968730 0.626858 0.455284 0.043 Uiso 1 1 calc R U . . .
C15 C 1.08538(17) 0.73954(16) 0.41938(10) 0.0416(5) Uani 1 1 d . . . . .
H15 H 1.119972 0.698645 0.400999 0.050 Uiso 1 1 calc R U . . .
C16 C 1.12587(16) 0.84068(16) 0.41253(10) 0.0398(4) Uani 1 1 d . . . . .
C17 C 1.07313(16) 0.89764(15) 0.43964(10) 0.0403(4) Uani 1 1 d . . . . .
H17 H 1.097690 0.966428 0.434555 0.048 Uiso 1 1 calc R U . . .
C18 C 0.98532(16) 0.85643(14) 0.47402(10) 0.0372(4) Uani 1 1 d . . . . .
H18 H 0.952038 0.898130 0.493055 0.045 Uiso 1 1 calc R U . . .
C19 C 1.2239(2) 0.8871(2) 0.37701(13) 0.0595(6) Uani 1 1 d . . . . .
H19A H 1.293077 0.903101 0.405847 0.089 Uiso 1 1 calc R U . . .
H19B H 1.227184 0.950471 0.366231 0.089 Uiso 1 1 calc R U . . .
H19C H 1.215117 0.837892 0.335825 0.089 Uiso 1 1 calc R U . . .
C20 C 0.73002(15) 0.75462(14) 0.42321(9) 0.0317(4) Uani 1 1 d . . . . .
C21 C 0.73844(16) 0.84833(14) 0.45812(9) 0.0354(4) Uani 1 1 d . . . . .
H21 H 0.745580 0.861795 0.505327 0.043 Uiso 1 1 calc R U . . .
C22 C 0.73658(17) 0.92229(15) 0.42525(10) 0.0403(4) Uani 1 1 d . . . . .
H22 H 0.744058 0.985990 0.450450 0.048 Uiso 1 1 calc R U . . .
C23 C 0.72404(18) 0.90504(16) 0.35642(10) 0.0417(5) Uani 1 1 d . . . . .
C24 C 0.71152(19) 0.81055(17) 0.32130(10) 0.0460(5) Uani 1 1 d . . . . .
H24 H 0.700092 0.795833 0.273986 0.055 Uiso 1 1 calc R U . . .
C25 C 0.71536(18) 0.73711(16) 0.35393(10) 0.0404(4) Uani 1 1 d . . . . .
H25 H 0.707844 0.673518 0.328527 0.048 Uiso 1 1 calc R U . . .
C26 C 0.7220(2) 0.9852(2) 0.32048(12) 0.0575(6) Uani 1 1 d . . . . .
H26A H 0.740224 1.049271 0.353021 0.086 Uiso 1 1 calc R U . . .
H26B H 0.647292 0.960289 0.295058 0.086 Uiso 1 1 calc R U . . .
H26C H 0.777043 0.998182 0.290021 0.086 Uiso 1 1 calc R U . . .
C27 C 0.59898(15) 0.51288(13) 0.37795(9) 0.0319(4) Uani 1 1 d . . . . .
C28 C 0.49121(16) 0.50326(15) 0.37419(10) 0.0365(4) Uani 1 1 d . . . . .
H28 H 0.470525 0.536599 0.410769 0.044 Uiso 1 1 calc R U . . .
C29 C 0.41305(17) 0.44508(16) 0.31716(11) 0.0424(5) Uani 1 1 d . . . . .
H29 H 0.338840 0.437497 0.316001 0.051 Uiso 1 1 calc R U . . .
C30 C 0.44077(19) 0.39822(16) 0.26234(10) 0.0446(5) Uani 1 1 d . . . . .
C31 C 0.5486(2) 0.40747(17) 0.26624(11) 0.0479(5) Uani 1 1 d . . . . .
H31 H 0.569615 0.375621 0.229094 0.057 Uiso 1 1 calc R U . . .
C32 C 0.62600(17) 0.46243(16) 0.32349(10) 0.0428(5) Uani 1 1 d . . . . .
H32 H 0.698610 0.465819 0.325678 0.051 Uiso 1 1 calc R U . . .
C33 C 0.3551(2) 0.3382(2) 0.20002(13) 0.0696(8) Uani 1 1 d . . . . .
H33A H 0.388988 0.357466 0.160844 0.104 Uiso 1 1 calc R U . . .
H33B H 0.291274 0.354144 0.202368 0.104 Uiso 1 1 calc R U . . .
H33C H 0.329590 0.264226 0.196534 0.104 Uiso 1 1 calc R U . . .
C34 C 0.68645(15) 0.41329(14) 0.47101(9) 0.0318(4) Uani 1 1 d . . . . .
C35 C 0.57214(15) 0.35083(14) 0.46426(9) 0.0340(4) Uani 1 1 d . . . . .
H35 H 0.522474 0.381529 0.467271 0.041 Uiso 1 1 calc R U . . .
C36 C 0.52964(15) 0.24489(14) 0.45327(9) 0.0353(4) Uani 1 1 d . . . . .
H36 H 0.451302 0.204041 0.449153 0.042 Uiso 1 1 calc R U . . .
C37 C 0.59937(17) 0.19720(14) 0.44814(9) 0.0354(4) Uani 1 1 d . . . . .
C38 C 0.71325(17) 0.25903(15) 0.45500(10) 0.0389(4) Uani 1 1 d . . . . .
H38 H 0.762626 0.228017 0.451846 0.047 Uiso 1 1 calc R U . . .
C39 C 0.75645(16) 0.36540(15) 0.46639(10) 0.0368(4) Uani 1 1 d . . . . .
H39 H 0.834912 0.406147 0.471117 0.044 Uiso 1 1 calc R U . . .
C40 C 0.5519(2) 0.08167(16) 0.43515(12) 0.0513(5) Uani 1 1 d . . . . .
H40A H 0.541342 0.053305 0.387216 0.077 Uiso 1 1 calc R U . . .
H40B H 0.479867 0.053593 0.451038 0.077 Uiso 1 1 calc R U . . .
H40C H 0.603747 0.062888 0.458742 0.077 Uiso 1 1 calc R U . . .
C41 C 0.87818(15) 0.58445(14) 0.58206(9) 0.0324(4) Uani 1 1 d . . . . .
C42 C 0.82007(16) 0.50846(14) 0.61621(10) 0.0359(4) Uani 1 1 d . . . . .
H42 H 0.740915 0.472280 0.605751 0.043 Uiso 1 1 calc R U . . .
C43 C 0.87503(18) 0.48484(15) 0.66473(10) 0.0401(4) Uani 1 1 d . . . . .
H43 H 0.833016 0.433711 0.687513 0.048 Uiso 1 1 calc R U . . .
C44 C 0.99105(18) 0.53481(16) 0.68077(10) 0.0410(5) Uani 1 1 d . . . . .
C45 C 1.04808(17) 0.61401(18) 0.64999(10) 0.0450(5) Uani 1 1 d . . . . .
H45 H 1.126930 0.651955 0.661862 0.054 Uiso 1 1 calc R U . . .
C46 C 0.99306(17) 0.63947(16) 0.60220(10) 0.0412(4) Uani 1 1 d . . . . .
H46 H 1.034639 0.695511 0.582907 0.049 Uiso 1 1 calc R U . . .
C47 C 1.0512(2) 0.4999(2) 0.72779(12) 0.0561(6) Uani 1 1 d . . . . .
H47A H 1.066491 0.445602 0.702584 0.084 Uiso 1 1 calc R U . . .
H47B H 1.004339 0.473068 0.760975 0.084 Uiso 1 1 calc R U . . .
H47C H 1.121838 0.558414 0.750360 0.084 Uiso 1 1 calc R U . . .
C48 C 0.36920(15) 0.74648(13) 0.04635(9) 0.0310(4) Uani 1 1 d . . . . .
C49 C 0.33319(15) 0.67836(14) -0.02460(9) 0.0330(4) Uani 1 1 d . . . . .
C50 C 0.26794(15) 0.58027(14) -0.02264(9) 0.0334(4) Uani 1 1 d . . . . .
C51 C 0.25845(16) 0.57221(14) 0.04758(9) 0.0330(4) Uani 1 1 d . . . . .
C52 C 0.31765(16) 0.66669(14) 0.08806(9) 0.0323(4) Uani 1 1 d . . . . .
C53 C 0.49634(16) 0.79848(14) 0.06920(9) 0.0333(4) Uani 1 1 d . . . . .
C54 C 0.55282(18) 0.73857(16) 0.05659(11) 0.0432(5) Uani 1 1 d . . . . .
H54 H 0.513636 0.670259 0.030313 0.052 Uiso 1 1 calc R U . . .
C55 C 0.66498(19) 0.77641(18) 0.08153(12) 0.0498(5) Uani 1 1 d . . . . .
H55 H 0.701328 0.733590 0.072327 0.060 Uiso 1 1 calc R U . . .
C56 C 0.72504(17) 0.87587(17) 0.11974(11) 0.0442(5) Uani 1 1 d . . . . .
C57 C 0.66936(18) 0.93541(16) 0.13223(10) 0.0447(5) Uani 1 1 d . . . . .
H57 H 0.709100 1.004031 0.157970 0.054 Uiso 1 1 calc R U . . .
C58 C 0.55618(16) 0.89750(15) 0.10806(9) 0.0375(4) Uani 1 1 d . . . . .
H58 H 0.519642 0.939927 0.118302 0.045 Uiso 1 1 calc R U . . .
C59 C 0.8472(2) 0.9158(2) 0.14733(14) 0.0619(7) Uani 1 1 d . . . . .
H59A H 0.878590 0.989423 0.168168 0.093 Uiso 1 1 calc R U . . .
H59B H 0.887698 0.905777 0.111068 0.093 Uiso 1 1 calc R U . . .
H59C H 0.854577 0.878169 0.180638 0.093 Uiso 1 1 calc R U . . .
C60 C 0.31274(15) 0.81824(14) 0.04648(9) 0.0324(4) Uani 1 1 d . . . . .
C61 C 0.36025(17) 0.90819(15) 0.02335(10) 0.0376(4) Uani 1 1 d . . . . .
H61 H 0.431420 0.928228 0.009594 0.045 Uiso 1 1 calc R U . . .
C62 C 0.30563(19) 0.96930(16) 0.01997(10) 0.0428(5) Uani 1 1 d . . . . .
H62 H 0.340339 1.030666 0.004237 0.051 Uiso 1 1 calc R U . . .
C63 C 0.20172(19) 0.94259(18) 0.03905(10) 0.0453(5) Uani 1 1 d . . . . .
C64 C 0.15178(19) 0.85096(19) 0.05969(12) 0.0517(6) Uani 1 1 d . . . . .
H64 H 0.079210 0.829632 0.071575 0.062 Uiso 1 1 calc R U . . .
C65 C 0.20629(18) 0.79018(17) 0.06320(11) 0.0452(5) Uani 1 1 d . . . . .
H65 H 0.170122 0.727590 0.077399 0.054 Uiso 1 1 calc R U . . .
C66 C 0.1444(3) 1.0112(2) 0.03733(14) 0.0673(7) Uani 1 1 d . . . . .
H66A H 0.173770 1.066710 0.077653 0.101 Uiso 1 1 calc R U . . .
H66B H 0.063753 0.970457 0.035221 0.101 Uiso 1 1 calc R U . . .
H66C H 0.158376 1.040894 -0.001997 0.101 Uiso 1 1 calc R U . . .
C67 C 0.35685(17) 0.72404(14) -0.08394(9) 0.0354(4) Uani 1 1 d . . . . .
C68 C 0.46474(18) 0.78025(17) -0.09515(10) 0.0442(5) Uani 1 1 d . . . . .
H68 H 0.526241 0.787589 -0.065325 0.053 Uiso 1 1 calc R U . . .
C69 C 0.4842(2) 0.82597(17) -0.14935(11) 0.0506(5) Uani 1 1 d . . . . .
H69 H 0.558980 0.864564 -0.155686 0.061 Uiso 1 1 calc R U . . .
C70 C 0.3979(2) 0.81677(17) -0.19408(11) 0.0518(6) Uani 1 1 d . . . . .
C71 C 0.2905(2) 0.7620(2) -0.18241(12) 0.0594(6) Uani 1 1 d . . . . .
H71 H 0.229363 0.755569 -0.212159 0.071 Uiso 1 1 calc R U . . .
C72 C 0.2695(2) 0.71619(18) -0.12834(11) 0.0500(5) Uani 1 1 d . . . . .
H72 H 0.194577 0.679063 -0.121623 0.060 Uiso 1 1 calc R U . . .
C73 C 0.4204(3) 0.8639(2) -0.25467(14) 0.0792(9) Uani 1 1 d . . . . .
H73A H 0.440144 0.821133 -0.288253 0.119 Uiso 1 1 calc R U . . .
H73B H 0.482324 0.933485 -0.241431 0.119 Uiso 1 1 calc R U . . .
H73C H 0.353248 0.867339 -0.273386 0.119 Uiso 1 1 calc R U . . .
C74 C 0.21182(16) 0.49228(14) -0.08111(9) 0.0337(4) Uani 1 1 d . . . . .
C75 C 0.27301(17) 0.47084(16) -0.12802(10) 0.0415(5) Uani 1 1 d . . . . .
H75 H 0.351393 0.512623 -0.122294 0.050 Uiso 1 1 calc R U . . .
C76 C 0.22126(18) 0.38928(17) -0.18308(10) 0.0454(5) Uani 1 1 d . . . . .
H76 H 0.264992 0.375799 -0.214288 0.054 Uiso 1 1 calc R U . . .
C77 C 0.10704(18) 0.32707(15) -0.19347(10) 0.0399(4) Uani 1 1 d . . . . .
C78 C 0.04644(17) 0.34867(16) -0.14660(10) 0.0414(5) Uani 1 1 d . . . . .
H78 H -0.032026 0.307101 -0.152618 0.050 Uiso 1 1 calc R U . . .
C79 C 0.09736(17) 0.42946(16) -0.09108(10) 0.0395(4) Uani 1 1 d . . . . .
H79 H 0.053613 0.441993 -0.059552 0.047 Uiso 1 1 calc R U . . .
C80 C 0.0501(2) 0.24046(18) -0.25449(11) 0.0543(6) Uani 1 1 d . . . . .
H80A H 0.054066 0.269144 -0.294184 0.081 Uiso 1 1 calc R U . . .
H80B H -0.028331 0.200194 -0.250488 0.081 Uiso 1 1 calc R U . . .
H80C H 0.087643 0.195770 -0.258444 0.081 Uiso 1 1 calc R U . . .
C81 C 0.19400(16) 0.47459(14) 0.06816(9) 0.0342(4) Uani 1 1 d . . . . .
C82 C 0.20181(18) 0.38464(15) 0.04203(10) 0.0404(4) Uani 1 1 d . . . . .
H82 H 0.249196 0.384984 0.009737 0.048 Uiso 1 1 calc R U . . .
C83 C 0.1414(2) 0.29437(16) 0.06244(11) 0.0467(5) Uani 1 1 d . . . . .
H83 H 0.148322 0.233955 0.043891 0.056 Uiso 1 1 calc R U . . .
C84 C 0.07126(19) 0.29031(16) 0.10916(11) 0.0468(5) Uani 1 1 d . . . . .
C85 C 0.06360(18) 0.38024(17) 0.13544(11) 0.0468(5) Uani 1 1 d . . . . .
H85 H 0.016870 0.379798 0.168148 0.056 Uiso 1 1 calc R U . . .
C86 C 0.12267(17) 0.47048(15) 0.11494(10) 0.0403(4) Uani 1 1 d . . . . .
H86 H 0.114516 0.530436 0.132988 0.048 Uiso 1 1 calc R U . . .
C87 C 0.0054(3) 0.1921(2) 0.13174(16) 0.0714(8) Uani 1 1 d . . . . .
H87A H -0.073743 0.163622 0.112882 0.107 Uiso 1 1 calc R U . . .
H87B H 0.013743 0.207121 0.180487 0.107 Uiso 1 1 calc R U . . .
H87C H 0.033559 0.141830 0.116487 0.107 Uiso 1 1 calc R U . . .
C88 C 0.34692(15) 0.69441(14) 0.16150(9) 0.0329(4) Uani 1 1 d . . . . .
C89 C 0.37362(19) 0.63166(16) 0.19512(10) 0.0441(5) Uani 1 1 d . . . . .
H89 H 0.371010 0.569544 0.170588 0.053 Uiso 1 1 calc R U . . .
C90 C 0.4038(2) 0.65804(17) 0.26350(11) 0.0478(5) Uani 1 1 d . . . . .
H90 H 0.421230 0.613300 0.284929 0.057 Uiso 1 1 calc R U . . .
C91 C 0.40950(16) 0.74751(15) 0.30162(9) 0.0383(4) Uani 1 1 d . . . . .
C92 C 0.38743(17) 0.81235(16) 0.26831(10) 0.0395(4) Uani 1 1 d . . . . .
H92 H 0.393764 0.875937 0.292958 0.047 Uiso 1 1 calc R U . . .
C93 C 0.35627(17) 0.78647(15) 0.19969(9) 0.0378(4) Uani 1 1 d . . . . .
H93 H 0.341002 0.832356 0.178317 0.045 Uiso 1 1 calc R U . . .
C94 C 0.43775(19) 0.77190(18) 0.37652(10) 0.0485(5) Uani 1 1 d . . . . .
H94A H 0.473560 0.846787 0.393591 0.073 Uiso 1 1 calc R U . . .
H94B H 0.488906 0.743948 0.389132 0.073 Uiso 1 1 calc R U . . .
H94C H 0.369130 0.740824 0.395510 0.073 Uiso 1 1 calc R U . . .

loop_
_atom_site_aniso_label
_atom_site_aniso_U_11
_atom_site_aniso_U_22
_atom_site_aniso_U_33
_atom_site_aniso_U_23
_atom_site_aniso_U_13
_atom_site_aniso_U_12
C1 0.0294(8) 0.0276(9) 0.0326(9) 0.0050(7) 0.0015(7) 0.0129(7)
C2 0.0284(8) 0.0334(9) 0.0300(9) 0.0059(7) 0.0040(7) 0.0137(7)
C3 0.0296(9) 0.0321(9) 0.0311(9) 0.0036(7) 0.0031(7) 0.0146(7)
C4 0.0284(8) 0.0318(9) 0.0341(9) 0.0058(7) 0.0040(7) 0.0147(7)
C5 0.0284(8) 0.0308(9) 0.0336(9) 0.0062(7) 0.0036(7) 0.0129(7)
C6 0.0343(9) 0.0305(9) 0.0313(9) 0.0066(7) 0.0013(7) 0.0155(7)
C7 0.0323(9) 0.0375(10) 0.0354(10) 0.0060(8) 0.0019(8) 0.0121(8)
C8 0.0426(11) 0.0472(12) 0.0398(11) 0.0105(9) 0.0116(9) 0.0207(9)
C9 0.0568(13) 0.0408(11) 0.0331(10) 0.0055(8) 0.0074(9) 0.0218(10)
C10 0.0473(12) 0.0435(12) 0.0429(12) -0.0054(9) -0.0008(9) 0.0101(10)
C11 0.0339(10) 0.0460(12) 0.0403(11) -0.0003(9) 0.0015(8) 0.0125(9)
C12 0.0845(19) 0.0609(16) 0.0430(13) 0.0001(11) 0.0190(13) 0.0281(14)
C13 0.0290(8) 0.0307(9) 0.0303(9) 0.0026(7) -0.0016(7) 0.0133(7)
C14 0.0383(10) 0.0332(10) 0.0367(10) 0.0058(8) 0.0027(8) 0.0181(8)
C15 0.0421(11) 0.0496(12) 0.0388(10) 0.0046(9) 0.0055(8) 0.0279(9)
C16 0.0315(9) 0.0481(12) 0.0344(10) 0.0061(8) 0.0015(8) 0.0145(8)
C17 0.0349(10) 0.0338(10) 0.0457(11) 0.0079(8) 0.0043(8) 0.0100(8)
C18 0.0336(9) 0.0305(10) 0.0452(11) 0.0031(8) 0.0061(8) 0.0142(8)
C19 0.0451(13) 0.0717(17) 0.0601(15) 0.0193(13) 0.0174(11) 0.0215(12)
C20 0.0295(9) 0.0328(9) 0.0323(9) 0.0072(7) 0.0038(7) 0.0136(7)
C21 0.0397(10) 0.0351(10) 0.0319(9) 0.0053(7) 0.0009(8) 0.0186(8)
C22 0.0457(11) 0.0345(10) 0.0429(11) 0.0066(8) 0.0014(9) 0.0214(9)
C23 0.0452(11) 0.0438(11) 0.0423(11) 0.0175(9) 0.0067(9) 0.0227(9)
C24 0.0592(13) 0.0513(13) 0.0311(10) 0.0121(9) 0.0080(9) 0.0270(11)
C25 0.0503(12) 0.0371(10) 0.0357(10) 0.0054(8) 0.0079(9) 0.0221(9)
C26 0.0775(17) 0.0574(15) 0.0526(14) 0.0243(11) 0.0126(12) 0.0392(13)
C27 0.0334(9) 0.0275(9) 0.0318(9) 0.0055(7) -0.0001(7) 0.0120(7)
C28 0.0370(10) 0.0368(10) 0.0362(10) 0.0074(8) 0.0021(8) 0.0178(8)
C29 0.0347(10) 0.0425(11) 0.0470(12) 0.0071(9) -0.0057(8) 0.0172(8)
C30 0.0511(12) 0.0351(11) 0.0376(11) 0.0029(8) -0.0102(9) 0.0145(9)
C31 0.0588(13) 0.0424(12) 0.0368(11) -0.0033(9) 0.0019(9) 0.0227(10)
C32 0.0386(10) 0.0432(11) 0.0423(11) -0.0013(9) 0.0024(9) 0.0189(9)
C33 0.0762(18) 0.0633(17) 0.0532(15) -0.0062(12) -0.0257(13) 0.0285(14)
C34 0.0321(9) 0.0311(9) 0.0304(9) 0.0057(7) 0.0018(7) 0.0133(7)
C35 0.0317(9) 0.0345(10) 0.0361(9) 0.0068(7) 0.0013(7) 0.0160(8)
C36 0.0299(9) 0.0348(10) 0.0352(10) 0.0102(8) 0.0022(7) 0.0083(7)
C37 0.0432(10) 0.0301(9) 0.0308(9) 0.0083(7) 0.0046(8) 0.0140(8)
C38 0.0410(10) 0.0343(10) 0.0448(11) 0.0056(8) 0.0055(8) 0.0213(8)
C39 0.0305(9) 0.0333(10) 0.0426(10) 0.0042(8) 0.0032(8) 0.0125(8)
C40 0.0578(14) 0.0326(11) 0.0598(14) 0.0122(10) 0.0100(11) 0.0160(10)
C41 0.0339(9) 0.0320(9) 0.0320(9) 0.0039(7) 0.0023(7) 0.0170(7)
C42 0.0364(10) 0.0335(10) 0.0379(10) 0.0061(8) 0.0051(8) 0.0165(8)
C43 0.0505(12) 0.0364(10) 0.0372(10) 0.0110(8) 0.0085(9) 0.0215(9)
C44 0.0516(12) 0.0471(12) 0.0316(10) 0.0059(8) 0.0020(8) 0.0306(10)
C45 0.0346(10) 0.0589(13) 0.0390(11) 0.0111(9) -0.0010(8) 0.0194(9)
C46 0.0356(10) 0.0454(11) 0.0389(10) 0.0147(9) 0.0025(8) 0.0133(9)
C47 0.0700(16) 0.0672(16) 0.0423(12) 0.0112(11) -0.0033(11) 0.0431(13)
C48 0.0377(9) 0.0285(9) 0.0257(8) 0.0069(7) 0.0053(7) 0.0132(7)
C49 0.0356(9) 0.0337(10) 0.0275(9) 0.0048(7) 0.0032(7) 0.0143(8)
C50 0.0357(9) 0.0348(10) 0.0283(9) 0.0063(7) 0.0043(7) 0.0149(8)
C51 0.0382(10) 0.0323(9) 0.0294(9) 0.0069(7) 0.0055(7) 0.0165(8)
C52 0.0379(9) 0.0307(9) 0.0303(9) 0.0083(7) 0.0069(7) 0.0165(8)
C53 0.0396(10) 0.0349(10) 0.0253(8) 0.0085(7) 0.0065(7) 0.0158(8)
C54 0.0433(11) 0.0405(11) 0.0429(11) 0.0021(9) 0.0024(9) 0.0194(9)
C55 0.0489(12) 0.0551(14) 0.0519(13) 0.0117(10) 0.0070(10) 0.0295(11)
C56 0.0380(11) 0.0513(13) 0.0409(11) 0.0198(9) 0.0032(9) 0.0145(9)
C57 0.0458(11) 0.0391(11) 0.0369(10) 0.0072(8) -0.0014(9) 0.0093(9)
C58 0.0407(10) 0.0363(10) 0.0316(9) 0.0058(8) 0.0037(8) 0.0147(8)
C59 0.0415(12) 0.0698(17) 0.0679(16) 0.0257(13) -0.0021(11) 0.0165(11)
C60 0.0376(10) 0.0307(9) 0.0264(8) 0.0062(7) 0.0034(7) 0.0133(7)
C61 0.0409(10) 0.0348(10) 0.0353(10) 0.0100(8) 0.0076(8) 0.0142(8)
C62 0.0563(13) 0.0351(11) 0.0385(10) 0.0132(8) 0.0067(9) 0.0201(9)
C63 0.0566(13) 0.0521(13) 0.0369(11) 0.0146(9) 0.0045(9) 0.0317(11)
C64 0.0456(12) 0.0640(15) 0.0596(14) 0.0296(12) 0.0172(10) 0.0304(11)
C65 0.0454(11) 0.0448(12) 0.0528(12) 0.0251(10) 0.0135(10) 0.0208(9)
C66 0.0838(19) 0.0805(19) 0.0675(17) 0.0293(14) 0.0167(15) 0.0587(17)
C67 0.0446(10) 0.0312(9) 0.0274(9) 0.0049(7) 0.0051(8) 0.0149(8)
C68 0.0474(12) 0.0490(12) 0.0334(10) 0.0107(9) 0.0080(9) 0.0179(10)
C69 0.0612(14) 0.0440(12) 0.0404(11) 0.0121(9) 0.0181(10) 0.0154(10)
C70 0.0851(17) 0.0435(12) 0.0349(11) 0.0150(9) 0.0171(11) 0.0326(12)
C71 0.0722(17) 0.0642(16) 0.0454(13) 0.0218(11) -0.0036(12) 0.0319(13)
C72 0.0484(12) 0.0522(13) 0.0437(12) 0.0167(10) 0.0029(9) 0.0156(10)
C73 0.127(3) 0.078(2) 0.0500(15) 0.0377(14) 0.0256(16) 0.0508(19)
C74 0.0407(10) 0.0316(9) 0.0272(9) 0.0076(7) 0.0024(7) 0.0147(8)
C75 0.0382(10) 0.0411(11) 0.0360(10) 0.0025(8) 0.0050(8) 0.0117(8)
C76 0.0494(12) 0.0465(12) 0.0353(10) 0.0008(9) 0.0080(9) 0.0197(10)
C77 0.0506(12) 0.0326(10) 0.0317(10) 0.0060(8) -0.0010(8) 0.0157(9)
C78 0.0377(10) 0.0391(11) 0.0374(10) 0.0093(8) -0.0004(8) 0.0086(8)
C79 0.0410(10) 0.0421(11) 0.0316(9) 0.0072(8) 0.0067(8) 0.0153(9)
C80 0.0621(14) 0.0429(12) 0.0434(12) -0.0020(10) -0.0078(10) 0.0167(11)
C81 0.0392(10) 0.0316(10) 0.0295(9) 0.0074(7) 0.0017(7) 0.0140(8)
C82 0.0524(12) 0.0357(10) 0.0348(10) 0.0073(8) 0.0086(9) 0.0212(9)
C83 0.0609(13) 0.0314(10) 0.0464(12) 0.0061(9) 0.0047(10) 0.0208(10)
C84 0.0476(12) 0.0335(11) 0.0508(12) 0.0144(9) 0.0030(10) 0.0092(9)
C85 0.0454(12) 0.0446(12) 0.0476(12) 0.0154(9) 0.0136(9) 0.0146(9)
C86 0.0452(11) 0.0338(10) 0.0416(11) 0.0082(8) 0.0087(9) 0.0173(9)
C87 0.0825(19) 0.0435(14) 0.084(2) 0.0274(13) 0.0249(16) 0.0175(13)
C88 0.0366(9) 0.0303(9) 0.0297(9) 0.0076(7) 0.0063(7) 0.0124(7)
C89 0.0595(13) 0.0353(11) 0.0375(11) 0.0051(8) -0.0011(9) 0.0235(10)
C90 0.0613(14) 0.0446(12) 0.0391(11) 0.0133(9) -0.0035(10) 0.0251(10)
C91 0.0354(10) 0.0432(11) 0.0282(9) 0.0092(8) 0.0023(7) 0.0101(8)
C92 0.0495(11) 0.0379(10) 0.0309(9) 0.0040(8) 0.0085(8) 0.0203(9)
C93 0.0512(11) 0.0383(10) 0.0305(9) 0.0120(8) 0.0090(8) 0.0239(9)
C94 0.0505(12) 0.0578(14) 0.0308(10) 0.0092(9) -0.0002(9) 0.0195(10)

loop_
_atom_type_symbol
_atom_type_description
_atom_type_scat_dispersion_real
_atom_type_scat_dispersion_imag
_atom_type_scat_source
C C 0.0181 0.0091 'International Tables Vol C Tables 4.2.6.8 and 6.1.1.4'
H H 0.0000 0.0000 'International Tables Vol C Tables 4.2.6.8 and 6.1.1.4'

loop_
_geom_angle_atom_site_label_1
_geom_angle_atom_site_label_2
_geom_angle_atom_site_label_3
_geom_angle
_geom_angle_site_symmetry_1
_geom_angle_site_symmetry_3
_geom_angle_publ_flag
C5 C1 C13 112.88(14) . . ?
C5 C1 C6 108.68(14) . . ?
C13 C1 C6 114.34(14) . . ?
C5 C1 C2 101.93(14) . . ?
C13 C1 C2 103.92(14) . . ?
C6 C1 C2 114.45(14) . . ?
C3 C2 C20 127.19(17) . . ?
C3 C2 C1 108.69(15) . . ?
C20 C2 C1 122.94(15) . . ?
C2 C3 C4 109.94(16) . . ?
C2 C3 C27 127.49(17) . . ?
C4 C3 C27 122.30(16) . . ?
C5 C4 C3 109.71(16) . . ?
C5 C4 C34 128.35(17) . . ?
C3 C4 C34 121.91(16) . . ?
C4 C5 C41 125.96(17) . . ?
C4 C5 C1 109.30(15) . . ?
C41 C5 C1 124.67(16) . . ?
C11 C6 C7 117.33(18) . . ?
C11 C6 C1 123.93(17) . . ?
C7 C6 C1 118.62(16) . . ?
C8 C7 C6 121.56(18) . . ?
C8 C7 H7 119.2 . . ?
C6 C7 H7 119.2 . . ?
C7 C8 C9 121.00(19) . . ?
C7 C8 H8 119.5 . . ?
C9 C8 H8 119.5 . . ?
C10 C9 C8 117.35(19) . . ?
C10 C9 C12 121.8(2) . . ?
C8 C9 C12 120.9(2) . . ?
C9 C10 C11 121.8(2) . . ?
C9 C10 H10 119.1 . . ?
C11 C10 H10 119.1 . . ?
C6 C11 C10 120.9(2) . . ?
C6 C11 H11 119.6 . . ?
C10 C11 H11 119.6 . . ?
C9 C12 H12A 109.5 . . ?
C9 C12 H12B 109.5 . . ?
H12A C12 H12B 109.5 . . ?
C9 C12 H12C 109.5 . . ?
H12A C12 H12C 109.5 . . ?
H12B C12 H12C 109.5 . . ?
C14 C13 C18 117.04(17) . . ?
C14 C13 C1 121.79(16) . . ?
C18 C13 C1 120.84(16) . . ?
C15 C14 C13 121.03(18) . . ?
C15 C14 H14 119.5 . . ?
C13 C14 H14 119.5 . . ?
C14 C15 C16 121.52(18) . . ?
C14 C15 H15 119.2 . . ?
C16 C15 H15 119.2 . . ?
C17 C16 C15 117.59(18) . . ?
C17 C16 C19 121.0(2) . . ?
C15 C16 C19 121.4(2) . . ?
C16 C17 C18 121.24(19) . . ?
C16 C17 H17 119.4 . . ?
C18 C17 H17 119.4 . . ?
C17 C18 C13 121.53(18) . . ?
C17 C18 H18 119.2 . . ?
C13 C18 H18 119.2 . . ?
C16 C19 H19A 109.5 . . ?
C16 C19 H19B 109.5 . . ?
H19A C19 H19B 109.5 . . ?
C16 C19 H19C 109.5 . . ?
H19A C19 H19C 109.5 . . ?
H19B C19 H19C 109.5 . . ?
C25 C20 C21 117.06(17) . . ?
C25 C20 C2 120.54(17) . . ?
C21 C20 C2 122.34(16) . . ?
C22 C21 C20 121.29(18) . . ?
C22 C21 H21 119.4 . . ?
C20 C21 H21 119.4 . . ?
C23 C22 C21 121.27(19) . . ?
C23 C22 H22 119.4 . . ?
C21 C22 H22 119.4 . . ?
C22 C23 C24 117.71(18) . . ?
C22 C23 C26 121.5(2) . . ?
C24 C23 C26 120.8(2) . . ?
C23 C24 C25 121.23(19) . . ?
C23 C24 H24 119.4 . . ?
C25 C24 H24 119.4 . . ?
C24 C25 C20 121.37(19) . . ?
C24 C25 H25 119.3 . . ?
C20 C25 H25 119.3 . . ?
C23 C26 H26A 109.5 . . ?
C23 C26 H26B 109.5 . . ?
H26A C26 H26B 109.5 . . ?
C23 C26 H26C 109.5 . . ?
H26A C26 H26C 109.5 . . ?
H26B C26 H26C 109.5 . . ?
C28 C27 C32 118.15(17) . . ?
C28 C27 C3 122.43(17) . . ?
C32 C27 C3 119.42(17) . . ?
C27 C28 C29 120.39(19) . . ?
C27 C28 H28 119.8 . . ?
C29 C28 H28 119.8 . . ?
C30 C29 C28 121.52(19) . . ?
C30 C29 H29 119.2 . . ?
C28 C29 H29 119.2 . . ?
C29 C30 C31 118.05(18) . . ?
C29 C30 C33 120.5(2) . . ?
C31 C30 C33 121.5(2) . . ?
C32 C31 C30 120.9(2) . . ?
C32 C31 H31 119.6 . . ?
C30 C31 H31 119.6 . . ?
C31 C32 C27 120.9(2) . . ?
C31 C32 H32 119.5 . . ?
C27 C32 H32 119.5 . . ?
C30 C33 H33A 109.5 . . ?
C30 C33 H33B 109.5 . . ?
H33A C33 H33B 109.5 . . ?
C30 C33 H33C 109.5 . . ?
H33A C33 H33C 109.5 . . ?
H33B C33 H33C 109.5 . . ?
C35 C34 C39 117.70(17) . . ?
C35 C34 C4 120.88(17) . . ?
C39 C34 C4 121.40(16) . . ?
C36 C35 C34 121.12(18) . . ?
C36 C35 H35 119.4 . . ?
C34 C35 H35 119.4 . . ?
C35 C36 C37 121.13(17) . . ?
C35 C36 H36 119.4 . . ?
C37 C36 H36 119.4 . . ?
C38 C37 C36 117.99(17) . . ?
C38 C37 C40 121.37(19) . . ?
C36 C37 C40 120.64(18) . . ?
C37 C38 C39 121.14(18) . . ?
C37 C38 H38 119.4 . . ?
C39 C38 H38 119.4 . . ?
C38 C39 C34 120.91(18) . . ?
C38 C39 H39 119.5 . . ?
C34 C39 H39 119.5 . . ?
C37 C40 H40A 109.5 . . ?
C37 C40 H40B 109.5 . . ?
H40A C40 H40B 109.5 . . ?
C37 C40 H40C 109.5 . . ?
H40A C40 H40C 109.5 . . ?
H40B C40 H40C 109.5 . . ?
C46 C41 C42 116.81(17) . . ?
C46 C41 C5 123.25(17) . . ?
C42 C41 C5 119.92(17) . . ?
C43 C42 C41 121.61(18) . . ?
C43 C42 H42 119.2 . . ?
C41 C42 H42 119.2 . . ?
C42 C43 C44 121.00(19) . . ?
C42 C43 H43 119.5 . . ?
C44 C43 H43 119.5 . . ?
C45 C44 C43 117.42(18) . . ?
C45 C44 C47 121.9(2) . . ?
C43 C44 C47 120.6(2) . . ?
C44 C45 C46 121.66(19) . . ?
C44 C45 H45 119.2 . . ?
C46 C45 H45 119.2 . . ?
C45 C46 C41 121.17(19) . . ?
C45 C46 H46 119.4 . . ?
C41 C46 H46 119.4 . . ?
C44 C47 H47A 109.5 . . ?
C44 C47 H47B 109.5 . . ?
H47A C47 H47B 109.5 . . ?
C44 C47 H47C 109.5 . . ?
H47A C47 H47C 109.5 . . ?
H47B C47 H47C 109.5 . . ?
C52 C48 C53 106.97(15) . . ?
C52 C48 C49 101.70(14) . . ?
C53 C48 C49 113.28(15) . . ?
C52 C48 C60 112.44(15) . . ?
C53 C48 C60 116.66(15) . . ?
C49 C48 C60 104.87(14) . . ?
C50 C49 C67 128.36(17) . . ?
C50 C49 C48 109.63(16) . . ?
C67 C49 C48 121.37(16) . . ?
C49 C50 C74 125.97(17) . . ?
C49 C50 C51 109.67(16) . . ?
C74 C50 C51 124.36(16) . . ?
C52 C51 C81 126.75(17) . . ?
C52 C51 C50 109.10(16) . . ?
C81 C51 C50 124.15(16) . . ?
C51 C52 C88 128.53(17) . . ?
C51 C52 C48 109.79(16) . . ?
C88 C52 C48 121.12(16) . . ?
C58 C53 C54 117.62(19) . . ?
C58 C53 C48 124.16(17) . . ?
C54 C53 C48 117.80(17) . . ?
C55 C54 C53 121.3(2) . . ?
C55 C54 H54 119.3 . . ?
C53 C54 H54 119.3 . . ?
C54 C55 C56 121.0(2) . . ?
C54 C55 H55 119.5 . . ?
C56 C55 H55 119.5 . . ?
C57 C56 C55 117.8(2) . . ?
C57 C56 C59 121.8(2) . . ?
C55 C56 C59 120.4(2) . . ?
C56 C57 C58 121.6(2) . . ?
C56 C57 H57 119.2 . . ?
C58 C57 H57 119.2 . . ?
C53 C58 C57 120.65(19) . . ?
C53 C58 H58 119.7 . . ?
C57 C58 H58 119.7 . . ?
C56 C59 H59A 109.5 . . ?
C56 C59 H59B 109.5 . . ?
H59A C59 H59B 109.5 . . ?
C56 C59 H59C 109.5 . . ?
H59A C59 H59C 109.5 . . ?
H59B C59 H59C 109.5 . . ?
C61 C60 C65 116.98(18) . . ?
C61 C60 C48 121.59(17) . . ?
C65 C60 C48 121.09(16) . . ?
C62 C61 C60 121.20(19) . . ?
C62 C61 H61 119.4 . . ?
C60 C61 H61 119.4 . . ?
C63 C62 C61 121.25(19) . . ?
C63 C62 H62 119.4 . . ?
C61 C62 H62 119.4 . . ?
C62 C63 C64 118.0(2) . . ?
C62 C63 C66 121.0(2) . . ?
C64 C63 C66 121.1(2) . . ?
C65 C64 C63 120.8(2) . . ?
C65 C64 H64 119.6 . . ?
C63 C64 H64 119.6 . . ?
C64 C65 C60 121.75(19) . . ?
C64 C65 H65 119.1 . . ?
C60 C65 H65 119.1 . . ?
C63 C66 H66A 109.5 . . ?
C63 C66 H66B 109.5 . . ?
H66A C66 H66B 109.5 . . ?
C63 C66 H66C 109.5 . . ?
H66A C66 H66C 109.5 . . ?
H66B C66 H66C 109.5 . . ?
C68 C67 C72 117.66(18) . . ?
C68 C67 C49 122.26(18) . . ?
C72 C67 C49 119.98(18) . . ?
C67 C68 C69 120.9(2) . . ?
C67 C68 H68 119.6 . . ?
C69 C68 H68 119.6 . . ?
C70 C69 C68 121.6(2) . . ?
C70 C69 H69 119.2 . . ?
C68 C69 H69 119.2 . . ?
C69 C70 C71 117.5(2) . . ?
C69 C70 C73 121.0(2) . . ?
C71 C70 C73 121.5(2) . . ?
C70 C71 C72 121.7(2) . . ?
C70 C71 H71 119.2 . . ?
C72 C71 H71 119.2 . . ?
C71 C72 C67 120.6(2) . . ?
C71 C72 H72 119.7 . . ?
C67 C72 H72 119.7 . . ?
C70 C73 H73A 109.5 . . ?
C70 C73 H73B 109.5 . . ?
H73A C73 H73B 109.5 . . ?
C70 C73 H73C 109.5 . . ?
H73A C73 H73C 109.5 . . ?
H73B C73 H73C 109.5 . . ?
C75 C74 C79 117.94(18) . . ?
C75 C74 C50 120.46(17) . . ?
C79 C74 C50 121.60(17) . . ?
C76 C75 C74 120.92(19) . . ?
C76 C75 H75 119.5 . . ?
C74 C75 H75 119.5 . . ?
C77 C76 C75 121.3(2) . . ?
C77 C76 H76 119.4 . . ?
C75 C76 H76 119.4 . . ?
C78 C77 C76 117.61(18) . . ?
C78 C77 C80 121.1(2) . . ?
C76 C77 C80 121.3(2) . . ?
C77 C78 C79 121.64(19) . . ?
C77 C78 H78 119.2 . . ?
C79 C78 H78 119.2 . . ?
C78 C79 C74 120.61(19) . . ?
C78 C79 H79 119.7 . . ?
C74 C79 H79 119.7 . . ?
C77 C80 H80A 109.5 . . ?
C77 C80 H80B 109.5 . . ?
H80A C80 H80B 109.5 . . ?
C77 C80 H80C 109.5 . . ?
H80A C80 H80C 109.5 . . ?
H80B C80 H80C 109.5 . . ?
C82 C81 C86 117.70(18) . . ?
C82 C81 C51 121.91(17) . . ?
C86 C81 C51 120.39(17) . . ?
C83 C82 C81 120.89(19) . . ?
C83 C82 H82 119.6 . . ?
C81 C82 H82 119.6 . . ?
C84 C83 C82 121.5(2) . . ?
C84 C83 H83 119.3 . . ?
C82 C83 H83 119.3 . . ?
C83 C84 C85 117.66(19) . . ?
C83 C84 C87 121.7(2) . . ?
C85 C84 C87 120.7(2) . . ?
C86 C85 C84 121.3(2) . . ?
C86 C85 H85 119.3 . . ?
C84 C85 H85 119.3 . . ?
C85 C86 C81 120.91(19) . . ?
C85 C86 H86 119.5 . . ?
C81 C86 H86 119.5 . . ?
C84 C87 H87A 109.5 . . ?
C84 C87 H87B 109.5 . . ?
H87A C87 H87B 109.5 . . ?
C84 C87 H87C 109.5 . . ?
H87A C87 H87C 109.5 . . ?
H87B C87 H87C 109.5 . . ?
C89 C88 C93 116.94(17) . . ?
C89 C88 C52 120.65(17) . . ?
C93 C88 C52 122.29(17) . . ?
C90 C89 C88 121.18(19) . . ?
C90 C89 H89 119.4 . . ?
C88 C89 H89 119.4 . . ?
C91 C90 C89 121.92(19) . . ?
C91 C90 H90 119.0 . . ?
C89 C90 H90 119.0 . . ?
C90 C91 C92 117.25(18) . . ?
C90 C91 C94 120.68(19) . . ?
C92 C91 C94 122.07(19) . . ?
C91 C92 C93 121.38(18) . . ?
C91 C92 H92 119.3 . . ?
C93 C92 H92 119.3 . . ?
C92 C93 C88 121.24(18) . . ?
C92 C93 H93 119.4 . . ?
C88 C93 H93 119.4 . . ?
C91 C94 H94A 109.5 . . ?
C91 C94 H94B 109.5 . . ?
H94A C94 H94B 109.5 . . ?
C91 C94 H94C 109.5 . . ?
H94A C94 H94C 109.5 . . ?
H94B C94 H94C 109.5 . . ?

loop_
_geom_bond_atom_site_label_1
_geom_bond_atom_site_label_2
_geom_bond_distance
_geom_bond_site_symmetry_2
_geom_bond_publ_flag
C1 C5 1.534(2) . ?
C1 C13 1.539(2) . ?
C1 C6 1.540(2) . ?
C1 C2 1.552(2) . ?
C2 C3 1.350(3) . ?
C2 C20 1.479(2) . ?
C3 C4 1.480(2) . ?
C3 C27 1.486(2) . ?
C4 C5 1.354(2) . ?
C4 C34 1.482(2) . ?
C5 C41 1.475(2) . ?
C6 C11 1.384(3) . ?
C6 C7 1.389(3) . ?
C7 C8 1.381(3) . ?
C7 H7 0.9500 . ?
C8 C9 1.391(3) . ?
C8 H8 0.9500 . ?
C9 C10 1.376(3) . ?
C9 C12 1.510(3) . ?
C10 C11 1.388(3) . ?
C10 H10 0.9500 . ?
C11 H11 0.9500 . ?
C12 H12A 0.9800 . ?
C12 H12B 0.9800 . ?
C12 H12C 0.9800 . ?
C13 C14 1.392(3) . ?
C13 C18 1.397(3) . ?
C14 C15 1.386(3) . ?
C14 H14 0.9500 . ?
C15 C16 1.388(3) . ?
C15 H15 0.9500 . ?
C16 C17 1.382(3) . ?
C16 C19 1.506(3) . ?
C17 C18 1.382(3) . ?
C17 H17 0.9500 . ?
C18 H18 0.9500 . ?
C19 H19A 0.9800 . ?
C19 H19B 0.9800 . ?
C19 H19C 0.9800 . ?
C20 C25 1.393(3) . ?
C20 C21 1.394(3) . ?
C21 C22 1.387(3) . ?
C21 H21 0.9500 . ?
C22 C23 1.385(3) . ?
C22 H22 0.9500 . ?
C23 C24 1.386(3) . ?
C23 C26 1.508(3) . ?
C24 C25 1.387(3) . ?
C24 H24 0.9500 . ?
C25 H25 0.9500 . ?
C26 H26A 0.9800 . ?
C26 H26B 0.9800 . ?
C26 H26C 0.9800 . ?
C27 C28 1.384(3) . ?
C27 C32 1.392(3) . ?
C28 C29 1.391(3) . ?
C28 H28 0.9500 . ?
C29 C30 1.377(3) . ?
C29 H29 0.9500 . ?
C30 C31 1.388(3) . ?
C30 C33 1.515(3) . ?
C31 C32 1.383(3) . ?
C31 H31 0.9500 . ?
C32 H32 0.9500 . ?
C33 H33A 0.9800 . ?
C33 H33B 0.9800 . ?
C33 H33C 0.9800 . ?
C34 C35 1.392(2) . ?
C34 C39 1.392(3) . ?
C35 C36 1.382(3) . ?
C35 H35 0.9500 . ?
C36 C37 1.386(3) . ?
C36 H36 0.9500 . ?
C37 C38 1.385(3) . ?
C37 C40 1.505(3) . ?
C38 C39 1.387(3) . ?
C38 H38 0.9500 . ?
C39 H39 0.9500 . ?
C40 H40A 0.9800 . ?
C40 H40B 0.9800 . ?
C40 H40C 0.9800 . ?
C41 C46 1.390(3) . ?
C41 C42 1.401(3) . ?
C42 C43 1.381(3) . ?
C42 H42 0.9500 . ?
C43 C44 1.392(3) . ?
C43 H43 0.9500 . ?
C44 C45 1.383(3) . ?
C44 C47 1.509(3) . ?
C45 C46 1.387(3) . ?
C45 H45 0.9500 . ?
C46 H46 0.9500 . ?
C47 H47A 0.9800 . ?
C47 H47B 0.9800 . ?
C47 H47C 0.9800 . ?
C48 C52 1.530(2) . ?
C48 C53 1.538(3) . ?
C48 C49 1.538(2) . ?
C48 C60 1.539(3) . ?
C49 C50 1.342(3) . ?
C49 C67 1.487(2) . ?
C50 C74 1.484(2) . ?
C50 C51 1.485(2) . ?
C51 C52 1.352(3) . ?
C51 C81 1.482(2) . ?
C52 C88 1.479(2) . ?
C53 C58 1.386(3) . ?
C53 C54 1.390(3) . ?
C54 C55 1.384(3) . ?
C54 H54 0.9500 . ?
C55 C56 1.386(3) . ?
C55 H55 0.9500 . ?
C56 C57 1.376(3) . ?
C56 C59 1.512(3) . ?
C57 C58 1.393(3) . ?
C57 H57 0.9500 . ?
C58 H58 0.9500 . ?
C59 H59A 0.9800 . ?
C59 H59B 0.9800 . ?
C59 H59C 0.9800 . ?
C60 C61 1.389(3) . ?
C60 C65 1.392(3) . ?
C61 C62 1.387(3) . ?
C61 H61 0.9500 . ?
C62 C63 1.381(3) . ?
C62 H62 0.9500 . ?
C63 C64 1.385(3) . ?
C63 C66 1.510(3) . ?
C64 C65 1.382(3) . ?
C64 H64 0.9500 . ?
C65 H65 0.9500 . ?
C66 H66A 0.9800 . ?
C66 H66B 0.9800 . ?
C66 H66C 0.9800 . ?
C67 C68 1.385(3) . ?
C67 C72 1.388(3) . ?
C68 C69 1.388(3) . ?
C68 H68 0.9500 . ?
C69 C70 1.374(4) . ?
C69 H69 0.9500 . ?
C70 C71 1.379(4) . ?
C70 C73 1.521(3) . ?
C71 C72 1.387(3) . ?
C71 H71 0.9500 . ?
C72 H72 0.9500 . ?
C73 H73A 0.9800 . ?
C73 H73B 0.9800 . ?
C73 H73C 0.9800 . ?
C74 C75 1.389(3) . ?
C74 C79 1.390(3) . ?
C75 C76 1.387(3) . ?
C75 H75 0.9500 . ?
C76 C77 1.385(3) . ?
C76 H76 0.9500 . ?
C77 C78 1.384(3) . ?
C77 C80 1.509(3) . ?
C78 C79 1.386(3) . ?
C78 H78 0.9500 . ?
C79 H79 0.9500 . ?
C80 H80A 0.9800 . ?
C80 H80B 0.9800 . ?
C80 H80C 0.9800 . ?
C81 C82 1.390(3) . ?
C81 C86 1.394(3) . ?
C82 C83 1.387(3) . ?
C82 H82 0.9500 . ?
C83 C84 1.382(3) . ?
C83 H83 0.9500 . ?
C84 C85 1.389(3) . ?
C84 C87 1.514(3) . ?
C85 C86 1.384(3) . ?
C85 H85 0.9500 . ?
C86 H86 0.9500 . ?
C87 H87A 0.9800 . ?
C87 H87B 0.9800 . ?
C87 H87C 0.9800 . ?
C88 C89 1.391(3) . ?
C88 C93 1.394(3) . ?
C89 C90 1.381(3) . ?
C89 H89 0.9500 . ?
C90 C91 1.380(3) . ?
C90 H90 0.9500 . ?
C91 C92 1.383(3) . ?
C91 C94 1.509(3) . ?
C92 C93 1.387(3) . ?
C92 H92 0.9500 . ?
C93 H93 0.9500 . ?
C94 H94A 0.9800 . ?
C94 H94B 0.9800 . ?
C94 H94C 0.9800 . ?
